data_1559116
loop_
_publ_author_name
'Yuntawattana, Nattawut'
'McGuire, Thomas M.'
'Durr, Christopher B.'
'Buchard, Antoine'
'Williams, Charlotte K.'

_publ_section_title
;
 Indium phosphasalen catalysts showing high isoselectivity and activity in
 racemic lactide and lactone ring opening polymerizations
;
_journal_issue 21
_journal_name_full 'Catalysis Science &amp; Technology'
_journal_page_first 7226
_journal_page_last 7239
_journal_paper_doi 10.1039/D0CY01484B
_journal_volume 10
_journal_year 2020
_chemical_absolute_configuration ad
_chemical_formula_sum 'C65 H87 In N2 O4 P2'
_chemical_formula_weight 1137.12
_chemical_properties_physical Air-sensitive,Moisture-sensitive
_space_group_IT_number 33
_space_group_name_Hall 'P 2c -2n'
_space_group_name_H-M_alt 'P n a 21'
_symmetry_cell_setting orthorhombic
_symmetry_Int_Tables_number 33
_symmetry_space_group_name_Hall 'P 2c -2n'
_symmetry_space_group_name_H-M 'P n a 21'
_atom_sites_solution_hydrogens geom
_audit_conform_dict_location ftp://ftp.iucr.org/pub/cif_core.dic
_audit_conform_dict_name cif_core.dic
_audit_conform_dict_version 2.4.3
_audit_creation_date 2017-12-13T13:47:03-00:00
_audit_creation_method 'WinGX routine CIF_UPDATE'
_audit_update_record
;
2020-07-23 deposited with the CCDC.	2020-08-26 downloaded from the CCDC.
;
_cell_angle_alpha 90
_cell_angle_beta 90
_cell_angle_gamma 90
_cell_formula_units_Z 4
_cell_length_a 20.6809(2)
_cell_length_b 18.5748(2)
_cell_length_c 15.7154(2)
_cell_measurement_reflns_used 19976
_cell_measurement_temperature 150(2)
_cell_measurement_theta_max 76.33
_cell_measurement_theta_min 4.221
_cell_volume 6036.97(12)
_computing_cell_refinement 'CrysAlisPro 1.171.38.43b (Rigaku OD, 2015)'
_computing_data_collection 'CrysAlisPro 1.171.38.43b (Rigaku OD, 2015)'
_computing_data_reduction 'CrysAlisPro 1.171.38.43b (Rigaku OD, 2015)'
_computing_structure_refinement 'SHELXL-2016/6 (Sheldrick, 2016)'
_diffrn_ambient_environment N~2~
_diffrn_ambient_temperature 150(2)
_diffrn_detector 'CCD plate'
_diffrn_detector_area_resol_mean 10.4102
_diffrn_detector_type Atlas
_diffrn_measured_fraction_theta_full 1
_diffrn_measured_fraction_theta_max 0.995
_diffrn_measurement_device 'four-circle diffractometer'
_diffrn_measurement_device_type 'SuperNova, Dual, Cu at zero, Atlas'
_diffrn_measurement_method '\w scans'
_diffrn_orient_matrix_type 'CrysAlisPro convention (1999,Acta A55,543-557)'
_diffrn_orient_matrix_UB_11 -0.0412422
_diffrn_orient_matrix_UB_12 0.0688349
_diffrn_orient_matrix_UB_13 -0.0070886
_diffrn_orient_matrix_UB_21 0.0049455
_diffrn_orient_matrix_UB_22 0.0108409
_diffrn_orient_matrix_UB_23 0.0969852
_diffrn_orient_matrix_UB_31 0.0618072
_diffrn_orient_matrix_UB_32 0.0450137
_diffrn_orient_matrix_UB_33 -0.0124519
_diffrn_radiation_monochromator mirror
_diffrn_radiation_probe x-ray
_diffrn_radiation_type CuK\a
_diffrn_radiation_wavelength 1.54184
_diffrn_reflns_av_R_equivalents 0.0311
_diffrn_reflns_av_unetI/netI 0.0485
_diffrn_reflns_Laue_measured_fraction_full 1
_diffrn_reflns_Laue_measured_fraction_max 0.995
_diffrn_reflns_limit_h_max 25
_diffrn_reflns_limit_h_min -14
_diffrn_reflns_limit_k_max 23
_diffrn_reflns_limit_k_min -20
_diffrn_reflns_limit_l_max 17
_diffrn_reflns_limit_l_min -19
_diffrn_reflns_number 36488
_diffrn_reflns_point_group_measured_fraction_full 0.929
_diffrn_reflns_point_group_measured_fraction_max 0.912
_diffrn_reflns_theta_full 67.684
_diffrn_reflns_theta_max 76.422
_diffrn_reflns_theta_min 3.684
_diffrn_source 'micro-focus sealed X-ray tube'
_diffrn_source_type 'SuperNova (Cu) X-ray Source'
_exptl_absorpt_coefficient_mu 3.99
_exptl_absorpt_correction_T_max 1
_exptl_absorpt_correction_T_min 0.67398
_exptl_absorpt_correction_type multi-scan
_exptl_absorpt_process_details
;
        CrysAlisPro 1.171.38.43b (Rigaku Oxford Diffraction, 2015)
        Empirical absorption correction using spherical harmonics,
 implemented in SCALE3 ABSPACK scaling algorithm.
;
_exptl_crystal_colour colorless
_exptl_crystal_density_diffrn 1.251
_exptl_crystal_description rod
_exptl_crystal_F_000 2408
_exptl_crystal_size_max 0.25
_exptl_crystal_size_mid 0.08
_exptl_crystal_size_min 0.05
_refine_diff_density_max 0.603
_refine_diff_density_min -0.389
_refine_diff_density_rms 0.053
_refine_ls_abs_structure_details
;
 Flack x determined using 4482 quotients [(I+)-(I-)]/[(I+)+(I-)]
 (Parsons, Flack and Wagner, Acta Cryst. B69 (2013) 249-259).
;
_refine_ls_abs_structure_Flack -0.019(4)
_refine_ls_extinction_method none
_refine_ls_goodness_of_fit_ref 1.067
_refine_ls_hydrogen_treatment constr
_refine_ls_matrix_type full
_refine_ls_number_parameters 684
_refine_ls_number_reflns 11541
_refine_ls_number_restraints 1
_refine_ls_restrained_S_all 1.067
_refine_ls_R_factor_all 0.0291
_refine_ls_R_factor_gt 0.027
_refine_ls_shift/su_max 0.003
_refine_ls_shift/su_mean 0
_refine_ls_structure_factor_coef Fsqd
_refine_ls_weighting_details 'w=1/[\s^2^(Fo^2^)+(0.0364P)^2^+2.3665P] where P=(Fo^2^+2Fc^2^)/3'
_refine_ls_weighting_scheme calc
_refine_ls_wR_factor_gt 0.0692
_refine_ls_wR_factor_ref 0.0707
_reflns_Friedel_coverage 0.766
_reflns_Friedel_fraction_full 0.851
_reflns_Friedel_fraction_max 0.822
_reflns_number_gt 11040
_reflns_number_total 11541
_reflns_threshold_expression 'I > 2\s(I)'
_cod_data_source_file d0cy01484b2.cif
_cod_data_source_block 3
_cod_depositor_comments 'Adding full bibliography for 1559113--1559118.cif.'
_cod_database_code 1559116
_shelx_estimated_absorpt_t_min 0.435
_shelx_estimated_absorpt_t_max 0.825

loop_
_symmetry_equiv_pos_as_xyz
'x, y, z'
'-x, -y, z+1/2'
'x+1/2, -y+1/2, z'
'-x+1/2, y+1/2, z+1/2'

loop_
_atom_site_label
_atom_site_type_symbol
_atom_site_fract_x
_atom_site_fract_y
_atom_site_fract_z
_atom_site_U_iso_or_equiv
_atom_site_adp_type
_atom_site_occupancy
_atom_site_site_symmetry_order
_atom_site_calc_flag
_atom_site_refinement_flags_posn
_atom_site_refinement_flags_adp
_atom_site_refinement_flags_occupancy
_atom_site_disorder_assembly
_atom_site_disorder_group
C1 C 0.42373(16) 0.45370(17) 0.7288(2) 0.0169(6) Uani 1 1 d . . . . .
C3A C 0.6604(3) 0.0469(4) 0.0069(4) 0.0629(16) Uani 1 1 d . . . . .
H3A1 H 0.684926 0.020186 -0.037061 0.075 Uiso 1 1 calc R U . . .
H3A2 H 0.617279 0.059373 -0.016031 0.075 Uiso 1 1 calc R U . . .
C2 C 0.35504(16) 0.46592(18) 0.7321(2) 0.0190(6) Uani 1 1 d . . . . .
C4A C 0.6545(3) 0.0034(3) 0.0870(4) 0.0570(15) Uani 1 1 d . . . . .
H4A1 H 0.608879 -0.01054 0.096729 0.068 Uiso 1 1 calc R U . . .
H4A2 H 0.680943 -0.040886 0.082977 0.068 Uiso 1 1 calc R U . . .
C3 C 0.33268(16) 0.53559(19) 0.7227(2) 0.0203(7) Uani 1 1 d . . . . .
H3 H 0.287334 0.543327 0.725774 0.024 Uiso 1 1 calc R U . . .
O1A O 0.6772(3) 0.0482(3) 0.1552(3) 0.0762(14) Uani 1 1 d . . . . .
C4 C 0.37241(15) 0.59553(16) 0.7089(3) 0.0188(6) Uani 1 1 d . . . . .
C1A C 0.7225(3) 0.0955(3) 0.1208(4) 0.0528(13) Uani 1 1 d . . . . .
H1A1 H 0.76553 0.07247 0.116657 0.063 Uiso 1 1 calc R U . . .
H1A2 H 0.726113 0.139599 0.155804 0.063 Uiso 1 1 calc R U . . .
C5 C 0.43797(14) 0.58384(15) 0.7051(3) 0.0184(6) Uani 1 1 d . . . . .
H5 H 0.466293 0.623345 0.695893 0.022 Uiso 1 1 calc R U . . .
C6 C 0.46377(15) 0.51409(17) 0.7145(2) 0.0168(7) Uani 1 1 d . . . . .
C7 C 0.30880(18) 0.4026(2) 0.7456(3) 0.0280(8) Uani 1 1 d . . . . .
C8 C 0.3231(2) 0.3659(2) 0.8311(3) 0.0356(10) Uani 1 1 d . . . . .
H8A H 0.293612 0.325167 0.838969 0.053 Uiso 1 1 calc R U . . .
H8B H 0.316905 0.40061 0.877425 0.053 Uiso 1 1 calc R U . . .
H8C H 0.367849 0.348654 0.831554 0.053 Uiso 1 1 calc R U . . .
C9 C 0.3163(2) 0.3489(2) 0.6718(3) 0.0385(10) Uani 1 1 d . . . . .
H9A H 0.309392 0.373846 0.617661 0.058 Uiso 1 1 calc R U . . .
H9B H 0.2843 0.310264 0.677925 0.058 Uiso 1 1 calc R U . . .
H9C H 0.359881 0.328246 0.67289 0.058 Uiso 1 1 calc R U . . .
C10 C 0.2378(2) 0.4274(3) 0.7475(5) 0.0552(16) Uani 1 1 d . . . . .
H10A H 0.227022 0.45087 0.693471 0.083 Uiso 1 1 calc R U . . .
H10B H 0.231566 0.461571 0.794338 0.083 Uiso 1 1 calc R U . . .
H10C H 0.20957 0.385639 0.755905 0.083 Uiso 1 1 calc R U . . .
C11 C 0.34163(15) 0.67004(16) 0.6963(4) 0.0224(6) Uani 1 1 d . . . . .
C12 C 0.39313(18) 0.72830(19) 0.6819(3) 0.0294(9) Uani 1 1 d . . . . .
H12A H 0.421592 0.730832 0.731672 0.044 Uiso 1 1 calc R U . . .
H12B H 0.371963 0.77496 0.6735 0.044 Uiso 1 1 calc R U . . .
H12C H 0.41872 0.716288 0.631372 0.044 Uiso 1 1 calc R U . . .
C13 C 0.3018(2) 0.6904(2) 0.7752(3) 0.0309(9) Uani 1 1 d . . . . .
H13A H 0.266924 0.655297 0.783116 0.046 Uiso 1 1 calc R U . . .
H13B H 0.283226 0.738467 0.767428 0.046 Uiso 1 1 calc R U . . .
H13C H 0.329858 0.690349 0.825476 0.046 Uiso 1 1 calc R U . . .
C14 C 0.2968(2) 0.6677(2) 0.6180(3) 0.0358(11) Uani 1 1 d . . . . .
H14A H 0.321809 0.653863 0.567688 0.054 Uiso 1 1 calc R U . . .
H14B H 0.277574 0.715295 0.609028 0.054 Uiso 1 1 calc R U . . .
H14C H 0.262353 0.632309 0.62768 0.054 Uiso 1 1 calc R U . . .
C15 C 0.57759(17) 0.50317(17) 0.8231(2) 0.0184(6) Uani 1 1 d . . . . .
C16 C 0.64277(18) 0.4901(2) 0.8409(3) 0.0244(7) Uani 1 1 d . . . . .
H16 H 0.67224 0.481523 0.795674 0.029 Uiso 1 1 calc R U . . .
C17 C 0.6645(2) 0.4896(2) 0.9241(3) 0.0278(8) Uani 1 1 d . . . . .
H17 H 0.708926 0.480787 0.935746 0.033 Uiso 1 1 calc R U . . .
C18 C 0.6218(2) 0.5019(2) 0.9909(3) 0.0277(8) Uani 1 1 d . . . . .
H18 H 0.636952 0.50115 1.047908 0.033 Uiso 1 1 calc R U . . .
C19 C 0.5573(2) 0.5153(2) 0.9744(2) 0.0262(8) Uani 1 1 d . . . . .
H19 H 0.528167 0.523934 1.019986 0.031 Uiso 1 1 calc R U . . .
C20 C 0.53498(18) 0.51610(19) 0.8904(2) 0.0231(7) Uani 1 1 d . . . . .
H20 H 0.49066 0.525481 0.878989 0.028 Uiso 1 1 calc R U . . .
C21 C 0.58297(15) 0.58704(17) 0.6698(2) 0.0175(6) Uani 1 1 d . . . . .
C22 C 0.57652(18) 0.5996(2) 0.5827(3) 0.0246(7) Uani 1 1 d . . . . .
H22 H 0.55707 0.564147 0.547431 0.03 Uiso 1 1 calc R U . . .
C23 C 0.5983(2) 0.6636(2) 0.5470(3) 0.0306(8) Uani 1 1 d . . . . .
H23 H 0.593725 0.671644 0.487635 0.037 Uiso 1 1 calc R U . . .
C24 C 0.6266(2) 0.7155(2) 0.5978(3) 0.0350(9) Uani 1 1 d . . . . .
H24 H 0.642327 0.758809 0.57321 0.042 Uiso 1 1 calc R U . . .
C25 C 0.6321(2) 0.7044(2) 0.6841(3) 0.0380(11) Uani 1 1 d . . . . .
H25 H 0.650504 0.740725 0.719104 0.046 Uiso 1 1 calc R U . . .
C26 C 0.6107(2) 0.6401(2) 0.7205(3) 0.0293(9) Uani 1 1 d . . . . .
H26 H 0.615054 0.632502 0.779971 0.035 Uiso 1 1 calc R U . . .
C27 C 0.63809(15) 0.42190(18) 0.6367(2) 0.0185(6) Uani 1 1 d . . . . .
H27A H 0.656173 0.38949 0.680651 0.022 Uiso 1 1 calc R U . . .
H27B H 0.662152 0.467925 0.639286 0.022 Uiso 1 1 calc R U . . .
C28 C 0.64813(16) 0.38742(19) 0.5478(2) 0.0218(7) Uani 1 1 d . . . . .
C29 C 0.6586(2) 0.4461(2) 0.4804(3) 0.0350(10) Uani 1 1 d . . . . .
H29A H 0.69727 0.474088 0.494754 0.053 Uiso 1 1 calc R U . . .
H29B H 0.620914 0.477976 0.47888 0.053 Uiso 1 1 calc R U . . .
H29C H 0.664416 0.423563 0.42451 0.053 Uiso 1 1 calc R U . . .
C30 C 0.70713(19) 0.3386(2) 0.5523(3) 0.0363(10) Uani 1 1 d . . . . .
H30A H 0.699153 0.299839 0.593315 0.054 Uiso 1 1 calc R U . . .
H30B H 0.74478 0.366703 0.570535 0.054 Uiso 1 1 calc R U . . .
H30C H 0.715454 0.317841 0.496069 0.054 Uiso 1 1 calc R U . . .
C31 C 0.58853(17) 0.34492(18) 0.5184(2) 0.0197(7) Uani 1 1 d . . . . .
H31A H 0.553057 0.379235 0.506446 0.024 Uiso 1 1 calc R U . . .
H31B H 0.59911 0.319908 0.464582 0.024 Uiso 1 1 calc R U . . .
C32 C 0.59734(16) 0.17612(17) 0.4743(2) 0.0174(6) Uani 1 1 d . . . . .
C33 C 0.65869(18) 0.16144(19) 0.5072(3) 0.0232(7) Uani 1 1 d . . . . .
H33 H 0.66826 0.172727 0.564844 0.028 Uiso 1 1 calc R U . . .
C34 C 0.70558(18) 0.1305(2) 0.4561(3) 0.0281(8) Uani 1 1 d . . . . .
H34 H 0.747062 0.119945 0.478867 0.034 Uiso 1 1 calc R U . . .
C35 C 0.6922(2) 0.1148(2) 0.3718(3) 0.0281(9) Uani 1 1 d . . . . .
H35 H 0.724487 0.093933 0.336615 0.034 Uiso 1 1 calc R U . . .
C36 C 0.6319(2) 0.1295(2) 0.3391(3) 0.0267(8) Uani 1 1 d . . . . .
H36 H 0.622828 0.118435 0.281318 0.032 Uiso 1 1 calc R U . . .
C37 C 0.58431(17) 0.16026(18) 0.3894(2) 0.0215(7) Uani 1 1 d . . . . .
H37 H 0.542942 0.170476 0.366114 0.026 Uiso 1 1 calc R U . . .
C38 C 0.46229(16) 0.22214(19) 0.4909(2) 0.0196(7) Uani 1 1 d . . . . .
C39 C 0.43515(17) 0.2896(2) 0.4776(3) 0.0239(7) Uani 1 1 d . . . . .
H39 H 0.458466 0.331556 0.493562 0.029 Uiso 1 1 calc R U . . .
C40 C 0.37447(19) 0.2963(2) 0.4414(3) 0.0297(8) Uani 1 1 d . . . . .
H40 H 0.356498 0.342675 0.431945 0.036 Uiso 1 1 calc R U . . .
C61 C 0.33993(18) 0.2352(2) 0.4189(3) 0.0302(8) Uani 1 1 d . . . . .
H61 H 0.298344 0.239588 0.39376 0.036 Uiso 1 1 calc R U . . .
C62 C 0.3662(2) 0.1682(2) 0.4332(3) 0.0325(9) Uani 1 1 d . . . . .
H62 H 0.342201 0.126358 0.418502 0.039 Uiso 1 1 calc R U . . .
C63 C 0.42689(19) 0.1609(2) 0.4687(3) 0.0280(8) Uani 1 1 d . . . . .
H63 H 0.444566 0.114343 0.477991 0.034 Uiso 1 1 calc R U . . .
C64 C 0.52463(16) 0.15126(19) 0.6283(2) 0.0182(6) Uani 1 1 d . . . . .
C65 C 0.47959(15) 0.17147(16) 0.6915(4) 0.0183(7) Uani 1 1 d . . . . .
C66 C 0.45233(18) 0.11549(19) 0.7427(2) 0.0226(7) Uani 1 1 d . . . . .
C67 C 0.47760(18) 0.04614(19) 0.7334(2) 0.0232(7) Uani 1 1 d . . . . .
H67 H 0.460791 0.009223 0.768895 0.028 Uiso 1 1 calc R U . . .
C68 C 0.52640(17) 0.02728(19) 0.6747(2) 0.0215(8) Uani 1 1 d . . . . .
C69 C 0.54743(17) 0.08054(18) 0.6202(2) 0.0200(7) Uani 1 1 d . . . . .
H69 H 0.577684 0.069179 0.576768 0.024 Uiso 1 1 calc R U . . .
C70 C 0.3948(2) 0.1305(2) 0.8017(3) 0.0296(8) Uani 1 1 d . . . . .
C71 C 0.3391(2) 0.1596(3) 0.7483(4) 0.0416(11) Uani 1 1 d . . . . .
H71A H 0.324891 0.122539 0.708021 0.062 Uiso 1 1 calc R U . . .
H71B H 0.353646 0.202182 0.716777 0.062 Uiso 1 1 calc R U . . .
H71C H 0.303069 0.172802 0.785582 0.062 Uiso 1 1 calc R U . . .
C72 C 0.4129(3) 0.1850(2) 0.8717(3) 0.0424(12) Uani 1 1 d . . . . .
H72A H 0.429477 0.229146 0.845341 0.064 Uiso 1 1 calc R U . . .
H72B H 0.446278 0.164222 0.908527 0.064 Uiso 1 1 calc R U . . .
H72C H 0.374524 0.196389 0.905682 0.064 Uiso 1 1 calc R U . . .
C73 C 0.3707(2) 0.0618(2) 0.8463(3) 0.0417(11) Uani 1 1 d . . . . .
H73A H 0.333241 0.073369 0.881888 0.063 Uiso 1 1 calc R U . . .
H73B H 0.405355 0.042122 0.882 0.063 Uiso 1 1 calc R U . . .
H73C H 0.358294 0.026062 0.803425 0.063 Uiso 1 1 calc R U . . .
C74 C 0.5523(2) -0.0501(2) 0.6711(3) 0.0303(9) Uani 1 1 d . . . . .
C75 C 0.6090(2) -0.0577(2) 0.6092(4) 0.0419(11) Uani 1 1 d . . . . .
H75A H 0.628604 -0.105366 0.615779 0.063 Uiso 1 1 calc R U . . .
H75B H 0.641296 -0.020508 0.62137 0.063 Uiso 1 1 calc R U . . .
H75C H 0.593296 -0.052013 0.550707 0.063 Uiso 1 1 calc R U . . .
C76 C 0.4995(3) -0.1019(3) 0.6447(5) 0.0585(17) Uani 1 1 d . . . . .
H76A H 0.486067 -0.091287 0.586207 0.088 Uiso 1 1 calc R U . . .
H76B H 0.46234 -0.09667 0.682925 0.088 Uiso 1 1 calc R U . . .
H76C H 0.515832 -0.15137 0.64779 0.088 Uiso 1 1 calc R U . . .
C77 C 0.5775(4) -0.0710(3) 0.7599(4) 0.0641(18) Uani 1 1 d . . . . .
H77A H 0.599302 -0.117696 0.756706 0.096 Uiso 1 1 calc R U . . .
H77B H 0.541064 -0.074124 0.799646 0.096 Uiso 1 1 calc R U . . .
H77C H 0.60803 -0.03435 0.779803 0.096 Uiso 1 1 calc R U . . .
C78 C 0.60799(18) 0.27634(19) 0.8587(2) 0.0233(7) Uani 1 1 d . . . . .
C79 C 0.6797(2) 0.2873(3) 0.8807(4) 0.0445(12) Uani 1 1 d . . . . .
H79A H 0.706571 0.267782 0.834774 0.067 Uiso 1 1 calc R U . . .
H79B H 0.689714 0.26223 0.933943 0.067 Uiso 1 1 calc R U . . .
H79C H 0.688539 0.338807 0.887304 0.067 Uiso 1 1 calc R U . . .
C80 C 0.5961(3) 0.1979(2) 0.8374(4) 0.0500(14) Uani 1 1 d . . . . .
H80A H 0.550612 0.191189 0.821912 0.075 Uiso 1 1 calc R U . . .
H80B H 0.606397 0.168053 0.886972 0.075 Uiso 1 1 calc R U . . .
H80C H 0.623659 0.183793 0.789465 0.075 Uiso 1 1 calc R U . . .
C81 C 0.5658(3) 0.3011(4) 0.9311(4) 0.067(2) Uani 1 1 d . . . . .
H81A H 0.578013 0.350111 0.947572 0.1 Uiso 1 1 calc R U . . .
H81B H 0.57136 0.268704 0.979746 0.1 Uiso 1 1 calc R U . . .
H81C H 0.520401 0.300578 0.913012 0.1 Uiso 1 1 calc R U . . .
N1 N 0.56883(13) 0.43571(14) 0.65591(19) 0.0158(5) Uani 1 1 d . . . . .
N2 N 0.56544(14) 0.29122(15) 0.58076(18) 0.0170(5) Uani 1 1 d . . . . .
O1 O 0.44635(12) 0.38825(13) 0.74163(18) 0.0233(5) Uani 1 1 d . . . . .
C2A C 0.6959(4) 0.1125(4) 0.0336(4) 0.070(2) Uani 1 1 d . . . . .
H2A1 H 0.666409 0.154475 0.036088 0.084 Uiso 1 1 calc R U . . .
H2A2 H 0.7314 0.123398 -0.006684 0.084 Uiso 1 1 calc R U . . .
O2 O 0.46275(10) 0.23942(11) 0.7010(2) 0.0224(4) Uani 1 1 d . . . . .
O3 O 0.59732(19) 0.3193(2) 0.7875(2) 0.0498(10) Uani 1 1 d . . . . .
P1 P 0.54982(4) 0.50430(4) 0.71331(5) 0.01477(16) Uani 1 1 d . . . . .
P2 P 0.53910(4) 0.21523(4) 0.54627(6) 0.01537(15) Uani 1 1 d . . . . .
In01 In 0.52721(2) 0.33040(2) 0.70061(2) 0.01544(6) Uani 1 1 d . . . . .

loop_
_atom_site_aniso_label
_atom_site_aniso_U_11
_atom_site_aniso_U_22
_atom_site_aniso_U_33
_atom_site_aniso_U_23
_atom_site_aniso_U_13
_atom_site_aniso_U_12
C1 0.0198(14) 0.0148(14) 0.0161(15) -0.0015(11) 0.0020(11) 0.0018(12)
C3A 0.066(4) 0.075(4) 0.048(4) 0.007(3) 0.000(3) 0.001(3)
C2 0.0207(15) 0.0171(15) 0.0190(16) 0.0004(12) 0.0004(12) -0.0013(12)
C4A 0.062(3) 0.049(3) 0.060(4) 0.001(3) 0.019(3) 0.005(3)
C3 0.0176(13) 0.0206(15) 0.0227(19) -0.0002(12) 0.0037(12) 0.0041(12)
O1A 0.109(4) 0.079(3) 0.040(2) 0.009(2) 0.009(3) -0.019(3)
C4 0.0247(14) 0.0170(13) 0.0146(17) -0.0019(13) 0.0023(14) 0.0042(11)
C1A 0.048(3) 0.047(3) 0.064(4) -0.001(3) 0.002(3) 0.009(2)
C5 0.0231(13) 0.0143(12) 0.0176(15) -0.0011(14) 0.0029(15) -0.0008(10)
C6 0.0169(13) 0.0155(13) 0.018(2) -0.0018(12) -0.0014(12) 0.0001(10)
C7 0.0191(16) 0.0224(18) 0.042(2) 0.0057(16) 0.0006(15) -0.0036(14)
C8 0.034(2) 0.031(2) 0.041(3) 0.0100(18) 0.0175(19) -0.0038(16)
C9 0.046(2) 0.0269(19) 0.043(3) 0.0000(16) -0.0161(19) -0.0107(17)
C10 0.0200(19) 0.034(2) 0.112(5) 0.017(3) 0.003(2) -0.0031(17)
C11 0.0244(13) 0.0176(13) 0.0252(17) 0.0018(15) 0.004(2) 0.0051(11)
C12 0.0321(17) 0.0172(15) 0.039(3) 0.0024(14) 0.0074(16) 0.0038(13)
C13 0.037(2) 0.0237(19) 0.032(2) 0.0046(16) 0.0138(18) 0.0116(17)
C14 0.038(2) 0.031(2) 0.038(3) 0.0064(17) -0.007(2) 0.0100(18)
C15 0.0251(16) 0.0122(14) 0.0179(17) -0.0026(12) 0.0002(13) -0.0014(12)
C16 0.0244(16) 0.0247(17) 0.0243(19) -0.0049(14) -0.0025(14) 0.0003(13)
C17 0.0320(19) 0.0242(18) 0.027(2) -0.0044(15) -0.0082(15) 0.0017(15)
C18 0.043(2) 0.0211(16) 0.0187(18) -0.0010(14) -0.0084(16) -0.0022(15)
C19 0.038(2) 0.0218(16) 0.0191(18) -0.0020(13) 0.0030(15) -0.0026(15)
C20 0.0284(17) 0.0194(16) 0.0215(19) -0.0014(13) 0.0038(14) 0.0010(13)
C21 0.0165(14) 0.0145(14) 0.0215(16) 0.0007(11) 0.0018(12) 0.0002(11)
C22 0.0305(17) 0.0207(16) 0.0226(19) -0.0010(14) 0.0000(14) -0.0022(13)
C23 0.038(2) 0.0258(18) 0.028(2) 0.0076(15) 0.0005(17) -0.0014(15)
C24 0.043(2) 0.0193(18) 0.042(3) 0.0071(16) 0.0031(19) -0.0076(16)
C25 0.052(2) 0.0197(16) 0.042(3) -0.0011(16) -0.005(2) -0.0112(16)
C26 0.041(2) 0.0209(17) 0.027(2) -0.0011(14) -0.0020(15) -0.0069(15)
C27 0.0164(14) 0.0166(15) 0.0226(18) -0.0015(12) 0.0019(13) -0.0025(11)
C28 0.0214(15) 0.0212(16) 0.0228(18) -0.0064(13) 0.0063(14) -0.0044(13)
C29 0.048(2) 0.030(2) 0.027(2) -0.0055(16) 0.0151(18) -0.0189(18)
C30 0.0239(18) 0.034(2) 0.051(3) -0.0169(19) 0.0064(18) 0.0002(15)
C31 0.0247(16) 0.0162(14) 0.0182(17) -0.0024(12) 0.0049(13) -0.0024(13)
C32 0.0205(15) 0.0132(13) 0.0185(17) -0.0007(11) 0.0030(13) -0.0006(11)
C33 0.0235(17) 0.0223(16) 0.0238(19) -0.0049(14) -0.0010(14) 0.0005(13)
C34 0.0212(16) 0.0251(17) 0.038(2) -0.0018(15) 0.0028(15) 0.0037(14)
C35 0.0279(19) 0.0219(19) 0.035(2) -0.0055(16) 0.0151(17) 0.0017(15)
C36 0.0371(19) 0.0216(17) 0.0214(19) -0.0043(14) 0.0063(16) 0.0006(14)
C37 0.0243(16) 0.0179(15) 0.0224(18) 0.0000(13) 0.0021(14) -0.0002(13)
C38 0.0196(15) 0.0201(16) 0.0193(17) -0.0008(13) 0.0018(13) -0.0010(12)
C39 0.0226(16) 0.0209(16) 0.028(2) 0.0018(13) -0.0024(14) -0.0009(13)
C40 0.0252(18) 0.0286(18) 0.035(2) 0.0074(16) -0.0023(16) 0.0028(15)
C61 0.0214(17) 0.042(2) 0.027(2) 0.0020(17) -0.0035(15) -0.0033(16)
C62 0.0261(19) 0.034(2) 0.037(2) -0.0077(17) -0.0023(17) -0.0090(15)
C63 0.0258(18) 0.0233(17) 0.035(2) -0.0036(15) 0.0009(16) -0.0016(14)
C64 0.0188(15) 0.0174(15) 0.0184(17) 0.0008(13) -0.0004(13) -0.0008(11)
C65 0.0209(13) 0.0147(12) 0.019(2) -0.0006(13) -0.0007(15) -0.0008(11)
C66 0.0278(17) 0.0184(16) 0.0217(19) -0.0006(13) 0.0043(14) -0.0029(14)
C67 0.0298(18) 0.0161(16) 0.0238(17) 0.0030(13) 0.0029(14) -0.0026(13)
C68 0.0259(16) 0.0151(15) 0.023(2) -0.0002(11) -0.0007(13) 0.0008(12)
C69 0.0228(15) 0.0175(16) 0.0197(17) -0.0029(13) 0.0018(13) 0.0003(12)
C70 0.0342(19) 0.0192(16) 0.035(2) -0.0013(15) 0.0148(17) -0.0050(14)
C71 0.029(2) 0.031(2) 0.065(3) 0.003(2) 0.016(2) 0.0025(17)
C72 0.059(3) 0.029(2) 0.040(3) -0.0090(19) 0.023(2) -0.009(2)
C73 0.052(3) 0.026(2) 0.046(3) 0.0001(18) 0.028(2) -0.0055(18)
C74 0.0349(19) 0.0144(16) 0.042(2) 0.0059(14) 0.0071(17) 0.0049(15)
C75 0.042(2) 0.0208(19) 0.063(3) 0.0034(19) 0.016(2) 0.0079(17)
C76 0.046(3) 0.019(2) 0.111(5) -0.014(2) 0.018(3) -0.0024(19)
C77 0.094(5) 0.046(3) 0.053(4) 0.015(3) -0.005(3) 0.031(3)
C78 0.0285(17) 0.0214(17) 0.0199(18) -0.0004(13) -0.0048(14) 0.0059(13)
C79 0.037(2) 0.037(2) 0.059(3) -0.002(2) -0.015(2) 0.0068(19)
C80 0.052(3) 0.027(2) 0.071(4) -0.007(2) -0.029(3) 0.009(2)
C81 0.066(4) 0.085(4) 0.050(4) -0.036(3) 0.026(3) -0.034(3)
N1 0.0163(12) 0.0120(12) 0.0192(14) -0.0017(10) 0.0027(11) -0.0016(10)
N2 0.0199(13) 0.0175(13) 0.0136(13) -0.0038(11) 0.0009(11) -0.0001(10)
O1 0.0208(11) 0.0137(11) 0.0353(15) 0.0020(9) 0.0113(10) 0.0048(9)
C2A 0.120(6) 0.045(3) 0.045(4) 0.008(3) 0.020(4) 0.010(4)
O2 0.0242(10) 0.0132(9) 0.0298(12) -0.0024(13) 0.0080(14) -0.0025(7)
O3 0.053(2) 0.054(2) 0.043(2) 0.0245(17) -0.0253(17) -0.0190(17)
P1 0.0160(3) 0.0116(3) 0.0167(4) -0.0013(3) 0.0009(3) -0.0009(2)
P2 0.0180(3) 0.0123(3) 0.0157(4) -0.0015(3) 0.0012(3) 0.0002(3)
In01 0.01857(9) 0.01140(9) 0.01636(10) -0.00087(10) 0.00207(10) 0.00049(6)

loop_
_atom_type_symbol
_atom_type_description
_atom_type_scat_dispersion_real
_atom_type_scat_dispersion_imag
_atom_type_scat_source
C C 0.0181 0.0091 'International Tables Vol C Tables 4.2.6.8 and 6.1.1.4'
H H 0 0 'International Tables Vol C Tables 4.2.6.8 and 6.1.1.4'
N N 0.0311 0.018 'International Tables Vol C Tables 4.2.6.8 and 6.1.1.4'
O O 0.0492 0.0322 'International Tables Vol C Tables 4.2.6.8 and 6.1.1.4'
P P 0.2955 0.4335 'International Tables Vol C Tables 4.2.6.8 and 6.1.1.4'
In In 0.0822 5.0449 'International Tables Vol C Tables 4.2.6.8 and 6.1.1.4'

loop_
_geom_angle_atom_site_label_1
_geom_angle_atom_site_label_2
_geom_angle_atom_site_label_3
_geom_angle
_geom_angle_site_symmetry_1
_geom_angle_site_symmetry_3
_geom_angle_publ_flag
O1 C1 C6 123.3(3) . . ?
O1 C1 C2 119.3(3) . . ?
C6 C1 C2 117.3(3) . . ?
C2A C3A C4A 104.2(6) . . ?
C2A C3A H3A1 110.9 . . ?
C4A C3A H3A1 110.9 . . ?
C2A C3A H3A2 110.9 . . ?
C4A C3A H3A2 110.9 . . ?
H3A1 C3A H3A2 108.9 . . ?
C3 C2 C1 118.3(3) . . ?
C3 C2 C7 121.7(3) . . ?
C1 C2 C7 120.0(3) . . ?
O1A C4A C3A 106.7(5) . . ?
O1A C4A H4A1 110.4 . . ?
C3A C4A H4A1 110.4 . . ?
O1A C4A H4A2 110.4 . . ?
C3A C4A H4A2 110.4 . . ?
H4A1 C4A H4A2 108.6 . . ?
C2 C3 C4 124.4(3) . . ?
C2 C3 H3 117.8 . . ?
C4 C3 H3 117.8 . . ?
C1A O1A C4A 107.2(5) . . ?
C5 C4 C3 117.4(3) . . ?
C5 C4 C11 123.0(3) . . ?
C3 C4 C11 119.5(3) . . ?
O1A C1A C2A 103.9(5) . . ?
O1A C1A H1A1 111 . . ?
C2A C1A H1A1 111 . . ?
O1A C1A H1A2 111 . . ?
C2A C1A H1A2 111 . . ?
H1A1 C1A H1A2 109 . . ?
C4 C5 C6 120.9(3) . . ?
C4 C5 H5 119.5 . . ?
C6 C5 H5 119.5 . . ?
C5 C6 C1 121.7(3) . . ?
C5 C6 P1 118.0(2) . . ?
C1 C6 P1 120.3(2) . . ?
C2 C7 C8 110.0(3) . . ?
C2 C7 C9 109.3(3) . . ?
C8 C7 C9 110.7(4) . . ?
C2 C7 C10 111.6(3) . . ?
C8 C7 C10 107.5(4) . . ?
C9 C7 C10 107.7(4) . . ?
C7 C8 H8A 109.5 . . ?
C7 C8 H8B 109.5 . . ?
H8A C8 H8B 109.5 . . ?
C7 C8 H8C 109.5 . . ?
H8A C8 H8C 109.5 . . ?
H8B C8 H8C 109.5 . . ?
C7 C9 H9A 109.5 . . ?
C7 C9 H9B 109.5 . . ?
H9A C9 H9B 109.5 . . ?
C7 C9 H9C 109.5 . . ?
H9A C9 H9C 109.5 . . ?
H9B C9 H9C 109.5 . . ?
C7 C10 H10A 109.5 . . ?
C7 C10 H10B 109.5 . . ?
H10A C10 H10B 109.5 . . ?
C7 C10 H10C 109.5 . . ?
H10A C10 H10C 109.5 . . ?
H10B C10 H10C 109.5 . . ?
C12 C11 C4 111.5(3) . . ?
C12 C11 C13 108.5(3) . . ?
C4 C11 C13 109.8(4) . . ?
C12 C11 C14 108.7(4) . . ?
C4 C11 C14 109.1(3) . . ?
C13 C11 C14 109.2(3) . . ?
C11 C12 H12A 109.5 . . ?
C11 C12 H12B 109.5 . . ?
H12A C12 H12B 109.5 . . ?
C11 C12 H12C 109.5 . . ?
H12A C12 H12C 109.5 . . ?
H12B C12 H12C 109.5 . . ?
C11 C13 H13A 109.5 . . ?
C11 C13 H13B 109.5 . . ?
H13A C13 H13B 109.5 . . ?
C11 C13 H13C 109.5 . . ?
H13A C13 H13C 109.5 . . ?
H13B C13 H13C 109.5 . . ?
C11 C14 H14A 109.5 . . ?
C11 C14 H14B 109.5 . . ?
H14A C14 H14B 109.5 . . ?
C11 C14 H14C 109.5 . . ?
H14A C14 H14C 109.5 . . ?
H14B C14 H14C 109.5 . . ?
C20 C15 C16 119.1(3) . . ?
C20 C15 P1 121.1(3) . . ?
C16 C15 P1 119.8(3) . . ?
C17 C16 C15 120.3(4) . . ?
C17 C16 H16 119.8 . . ?
C15 C16 H16 119.8 . . ?
C16 C17 C18 120.3(4) . . ?
C16 C17 H17 119.8 . . ?
C18 C17 H17 119.8 . . ?
C19 C18 C17 120.1(4) . . ?
C19 C18 H18 119.9 . . ?
C17 C18 H18 119.9 . . ?
C18 C19 C20 119.8(4) . . ?
C18 C19 H19 120.1 . . ?
C20 C19 H19 120.1 . . ?
C15 C20 C19 120.3(4) . . ?
C15 C20 H20 119.9 . . ?
C19 C20 H20 119.9 . . ?
C26 C21 C22 118.9(3) . . ?
C26 C21 P1 122.6(3) . . ?
C22 C21 P1 118.4(3) . . ?
C23 C22 C21 120.5(4) . . ?
C23 C22 H22 119.7 . . ?
C21 C22 H22 119.7 . . ?
C24 C23 C22 120.1(4) . . ?
C24 C23 H23 120 . . ?
C22 C23 H23 120 . . ?
C25 C24 C23 120.0(4) . . ?
C25 C24 H24 120 . . ?
C23 C24 H24 120 . . ?
C24 C25 C26 120.3(4) . . ?
C24 C25 H25 119.8 . . ?
C26 C25 H25 119.8 . . ?
C21 C26 C25 120.1(4) . . ?
C21 C26 H26 119.9 . . ?
C25 C26 H26 119.9 . . ?
N1 C27 C28 112.6(3) . . ?
N1 C27 H27A 109.1 . . ?
C28 C27 H27A 109.1 . . ?
N1 C27 H27B 109.1 . . ?
C28 C27 H27B 109.1 . . ?
H27A C27 H27B 107.8 . . ?
C30 C28 C31 110.6(3) . . ?
C30 C28 C29 110.0(3) . . ?
C31 C28 C29 105.7(3) . . ?
C30 C28 C27 108.2(3) . . ?
C31 C28 C27 112.1(3) . . ?
C29 C28 C27 110.3(3) . . ?
C28 C29 H29A 109.5 . . ?
C28 C29 H29B 109.5 . . ?
H29A C29 H29B 109.5 . . ?
C28 C29 H29C 109.5 . . ?
H29A C29 H29C 109.5 . . ?
H29B C29 H29C 109.5 . . ?
C28 C30 H30A 109.5 . . ?
C28 C30 H30B 109.5 . . ?
H30A C30 H30B 109.5 . . ?
C28 C30 H30C 109.5 . . ?
H30A C30 H30C 109.5 . . ?
H30B C30 H30C 109.5 . . ?
N2 C31 C28 114.0(3) . . ?
N2 C31 H31A 108.7 . . ?
C28 C31 H31A 108.7 . . ?
N2 C31 H31B 108.7 . . ?
C28 C31 H31B 108.7 . . ?
H31A C31 H31B 107.6 . . ?
C37 C32 C33 119.3(3) . . ?
C37 C32 P2 123.8(3) . . ?
C33 C32 P2 116.9(3) . . ?
C34 C33 C32 120.1(4) . . ?
C34 C33 H33 119.9 . . ?
C32 C33 H33 119.9 . . ?
C35 C34 C33 120.2(4) . . ?
C35 C34 H34 119.9 . . ?
C33 C34 H34 119.9 . . ?
C36 C35 C34 119.8(4) . . ?
C36 C35 H35 120.1 . . ?
C34 C35 H35 120.1 . . ?
C35 C36 C37 120.8(4) . . ?
C35 C36 H36 119.6 . . ?
C37 C36 H36 119.6 . . ?
C36 C37 C32 119.8(3) . . ?
C36 C37 H37 120.1 . . ?
C32 C37 H37 120.1 . . ?
C39 C38 C63 119.0(3) . . ?
C39 C38 P2 119.3(3) . . ?
C63 C38 P2 121.4(3) . . ?
C40 C39 C38 120.6(3) . . ?
C40 C39 H39 119.7 . . ?
C38 C39 H39 119.7 . . ?
C39 C40 C61 119.9(4) . . ?
C39 C40 H40 120 . . ?
C61 C40 H40 120 . . ?
C62 C61 C40 119.7(4) . . ?
C62 C61 H61 120.2 . . ?
C40 C61 H61 120.2 . . ?
C61 C62 C63 120.9(4) . . ?
C61 C62 H62 119.6 . . ?
C63 C62 H62 119.6 . . ?
C62 C63 C38 119.9(4) . . ?
C62 C63 H63 120.1 . . ?
C38 C63 H63 120.1 . . ?
C69 C64 C65 122.3(3) . . ?
C69 C64 P2 120.2(3) . . ?
C65 C64 P2 116.3(3) . . ?
O2 C65 C64 120.5(4) . . ?
O2 C65 C66 121.9(4) . . ?
C64 C65 C66 117.5(3) . . ?
C67 C66 C65 117.6(3) . . ?
C67 C66 C70 121.4(3) . . ?
C65 C66 C70 120.9(3) . . ?
C66 C67 C68 124.4(3) . . ?
C66 C67 H67 117.8 . . ?
C68 C67 H67 117.8 . . ?
C69 C68 C67 117.0(3) . . ?
C69 C68 C74 122.6(3) . . ?
C67 C68 C74 120.4(3) . . ?
C68 C69 C64 120.7(3) . . ?
C68 C69 H69 119.7 . . ?
C64 C69 H69 119.7 . . ?
C71 C70 C66 108.5(4) . . ?
C71 C70 C73 107.5(4) . . ?
C66 C70 C73 112.1(3) . . ?
C71 C70 C72 110.1(4) . . ?
C66 C70 C72 111.2(3) . . ?
C73 C70 C72 107.4(4) . . ?
C70 C71 H71A 109.5 . . ?
C70 C71 H71B 109.5 . . ?
H71A C71 H71B 109.5 . . ?
C70 C71 H71C 109.5 . . ?
H71A C71 H71C 109.5 . . ?
H71B C71 H71C 109.5 . . ?
C70 C72 H72A 109.5 . . ?
C70 C72 H72B 109.5 . . ?
H72A C72 H72B 109.5 . . ?
C70 C72 H72C 109.5 . . ?
H72A C72 H72C 109.5 . . ?
H72B C72 H72C 109.5 . . ?
C70 C73 H73A 109.5 . . ?
C70 C73 H73B 109.5 . . ?
H73A C73 H73B 109.5 . . ?
C70 C73 H73C 109.5 . . ?
H73A C73 H73C 109.5 . . ?
H73B C73 H73C 109.5 . . ?
C76 C74 C75 108.6(4) . . ?
C76 C74 C68 110.7(3) . . ?
C75 C74 C68 112.1(3) . . ?
C76 C74 C77 109.4(5) . . ?
C75 C74 C77 107.1(4) . . ?
C68 C74 C77 108.7(4) . . ?
C74 C75 H75A 109.5 . . ?
C74 C75 H75B 109.5 . . ?
H75A C75 H75B 109.5 . . ?
C74 C75 H75C 109.5 . . ?
H75A C75 H75C 109.5 . . ?
H75B C75 H75C 109.5 . . ?
C74 C76 H76A 109.5 . . ?
C74 C76 H76B 109.5 . . ?
H76A C76 H76B 109.5 . . ?
C74 C76 H76C 109.5 . . ?
H76A C76 H76C 109.5 . . ?
H76B C76 H76C 109.5 . . ?
C74 C77 H77A 109.5 . . ?
C74 C77 H77B 109.5 . . ?
H77A C77 H77B 109.5 . . ?
C74 C77 H77C 109.5 . . ?
H77A C77 H77C 109.5 . . ?
H77B C77 H77C 109.5 . . ?
O3 C78 C81 109.9(5) . . ?
O3 C78 C80 110.4(4) . . ?
C81 C78 C80 111.5(5) . . ?
O3 C78 C79 104.9(4) . . ?
C81 C78 C79 110.5(4) . . ?
C80 C78 C79 109.5(3) . . ?
C78 C79 H79A 109.5 . . ?
C78 C79 H79B 109.5 . . ?
H79A C79 H79B 109.5 . . ?
C78 C79 H79C 109.5 . . ?
H79A C79 H79C 109.5 . . ?
H79B C79 H79C 109.5 . . ?
C78 C80 H80A 109.5 . . ?
C78 C80 H80B 109.5 . . ?
H80A C80 H80B 109.5 . . ?
C78 C80 H80C 109.5 . . ?
H80A C80 H80C 109.5 . . ?
H80B C80 H80C 109.5 . . ?
C78 C81 H81A 109.5 . . ?
C78 C81 H81B 109.5 . . ?
H81A C81 H81B 109.5 . . ?
C78 C81 H81C 109.5 . . ?
H81A C81 H81C 109.5 . . ?
H81B C81 H81C 109.5 . . ?
C27 N1 P1 119.1(2) . . ?
C27 N1 In01 106.39(19) . . ?
P1 N1 In01 114.82(15) . . ?
C31 N2 P2 118.6(2) . . ?
C31 N2 In01 117.8(2) . . ?
P2 N2 In01 117.66(16) . . ?
C1 O1 In01 135.3(2) . . ?
C3A C2A C1A 105.3(5) . . ?
C3A C2A H2A1 110.7 . . ?
C1A C2A H2A1 110.7 . . ?
C3A C2A H2A2 110.7 . . ?
C1A C2A H2A2 110.7 . . ?
H2A1 C2A H2A2 108.8 . . ?
C65 O2 In01 126.01(19) . . ?
C78 O3 In01 136.2(3) . . ?
N1 P1 C6 109.23(15) . . ?
N1 P1 C21 111.48(15) . . ?
C6 P1 C21 107.07(15) . . ?
N1 P1 C15 116.45(15) . . ?
C6 P1 C15 107.78(16) . . ?
C21 P1 C15 104.36(16) . . ?
N2 P2 C64 113.53(16) . . ?
N2 P2 C32 109.80(15) . . ?
C64 P2 C32 107.32(16) . . ?
N2 P2 C38 113.33(16) . . ?
C64 P2 C38 104.32(16) . . ?
C32 P2 C38 108.19(17) . . ?
O3 In01 O1 114.96(16) . . ?
O3 In01 O2 111.49(13) . . ?
O1 In01 O2 84.68(9) . . ?
O3 In01 N2 107.09(16) . . ?
O1 In01 N2 137.07(11) . . ?
O2 In01 N2 87.97(12) . . ?
O3 In01 N1 91.44(12) . . ?
O1 In01 N1 87.44(10) . . ?
O2 In01 N1 156.99(12) . . ?
N2 In01 N1 83.17(10) . . ?

loop_
_geom_bond_atom_site_label_1
_geom_bond_atom_site_label_2
_geom_bond_distance
_geom_bond_site_symmetry_2
_geom_bond_publ_flag
C1 O1 1.318(4) . ?
C1 C6 1.412(4) . ?
C1 C2 1.440(4) . ?
C3A C2A 1.483(10) . ?
C3A C4A 1.501(9) . ?
C3A H3A1 0.99 . ?
C3A H3A2 0.99 . ?
C2 C3 1.382(5) . ?
C2 C7 1.531(5) . ?
C4A O1A 1.435(8) . ?
C4A H4A1 0.99 . ?
C4A H4A2 0.99 . ?
C3 C4 1.401(5) . ?
C3 H3 0.95 . ?
O1A C1A 1.393(8) . ?
C4 C5 1.374(4) . ?
C4 C11 1.536(4) . ?
C1A C2A 1.510(9) . ?
C1A H1A1 0.99 . ?
C1A H1A2 0.99 . ?
C5 C6 1.409(4) . ?
C5 H5 0.95 . ?
C6 P1 1.789(3) . ?
C7 C8 1.535(6) . ?
C7 C9 1.538(6) . ?
C7 C10 1.540(5) . ?
C8 H8A 0.98 . ?
C8 H8B 0.98 . ?
C8 H8C 0.98 . ?
C9 H9A 0.98 . ?
C9 H9B 0.98 . ?
C9 H9C 0.98 . ?
C10 H10A 0.98 . ?
C10 H10B 0.98 . ?
C10 H10C 0.98 . ?
C11 C12 1.535(5) . ?
C11 C13 1.537(6) . ?
C11 C14 1.541(7) . ?
C12 H12A 0.98 . ?
C12 H12B 0.98 . ?
C12 H12C 0.98 . ?
C13 H13A 0.98 . ?
C13 H13B 0.98 . ?
C13 H13C 0.98 . ?
C14 H14A 0.98 . ?
C14 H14B 0.98 . ?
C14 H14C 0.98 . ?
C15 C20 1.397(5) . ?
C15 C16 1.398(5) . ?
C15 P1 1.818(4) . ?
C16 C17 1.383(6) . ?
C16 H16 0.95 . ?
C17 C18 1.391(6) . ?
C17 H17 0.95 . ?
C18 C19 1.381(6) . ?
C18 H18 0.95 . ?
C19 C20 1.399(6) . ?
C19 H19 0.95 . ?
C20 H20 0.95 . ?
C21 C26 1.390(5) . ?
C21 C22 1.395(5) . ?
C21 P1 1.817(3) . ?
C22 C23 1.388(5) . ?
C22 H22 0.95 . ?
C23 C24 1.383(6) . ?
C23 H23 0.95 . ?
C24 C25 1.376(7) . ?
C24 H24 0.95 . ?
C25 C26 1.397(5) . ?
C25 H25 0.95 . ?
C26 H26 0.95 . ?
C27 N1 1.486(4) . ?
C27 C28 1.550(5) . ?
C27 H27A 0.99 . ?
C27 H27B 0.99 . ?
C28 C30 1.522(5) . ?
C28 C31 1.535(5) . ?
C28 C29 1.535(6) . ?
C29 H29A 0.98 . ?
C29 H29B 0.98 . ?
C29 H29C 0.98 . ?
C30 H30A 0.98 . ?
C30 H30B 0.98 . ?
C30 H30C 0.98 . ?
C31 N2 1.477(4) . ?
C31 H31A 0.99 . ?
C31 H31B 0.99 . ?
C32 C37 1.392(5) . ?
C32 C33 1.397(5) . ?
C32 P2 1.805(3) . ?
C33 C34 1.385(5) . ?
C33 H33 0.95 . ?
C34 C35 1.384(6) . ?
C34 H34 0.95 . ?
C35 C36 1.375(6) . ?
C35 H35 0.95 . ?
C36 C37 1.386(5) . ?
C36 H36 0.95 . ?
C37 H37 0.95 . ?
C38 C39 1.389(5) . ?
C38 C63 1.397(5) . ?
C38 P2 1.816(4) . ?
C39 C40 1.384(5) . ?
C39 H39 0.95 . ?
C40 C61 1.387(6) . ?
C40 H40 0.95 . ?
C61 C62 1.377(6) . ?
C61 H61 0.95 . ?
C62 C63 1.380(6) . ?
C62 H62 0.95 . ?
C63 H63 0.95 . ?
C64 C69 1.402(5) . ?
C64 C65 1.413(6) . ?
C64 P2 1.779(4) . ?
C65 O2 1.318(4) . ?
C65 C66 1.430(5) . ?
C66 C67 1.398(5) . ?
C66 C70 1.534(5) . ?
C67 C68 1.411(5) . ?
C67 H67 0.95 . ?
C68 C69 1.379(5) . ?
C68 C74 1.535(5) . ?
C69 H69 0.95 . ?
C70 C71 1.525(7) . ?
C70 C73 1.538(5) . ?
C70 C72 1.541(6) . ?
C71 H71A 0.98 . ?
C71 H71B 0.98 . ?
C71 H71C 0.98 . ?
C72 H72A 0.98 . ?
C72 H72B 0.98 . ?
C72 H72C 0.98 . ?
C73 H73A 0.98 . ?
C73 H73B 0.98 . ?
C73 H73C 0.98 . ?
C74 C76 1.514(7) . ?
C74 C75 1.531(6) . ?
C74 C77 1.538(8) . ?
C75 H75A 0.98 . ?
C75 H75B 0.98 . ?
C75 H75C 0.98 . ?
C76 H76A 0.98 . ?
C76 H76B 0.98 . ?
C76 H76C 0.98 . ?
C77 H77A 0.98 . ?
C77 H77B 0.98 . ?
C77 H77C 0.98 . ?
C78 O3 1.393(5) . ?
C78 C81 1.506(7) . ?
C78 C80 1.515(6) . ?
C78 C79 1.536(6) . ?
C79 H79A 0.98 . ?
C79 H79B 0.98 . ?
C79 H79C 0.98 . ?
C80 H80A 0.98 . ?
C80 H80B 0.98 . ?
C80 H80C 0.98 . ?
C81 H81A 0.98 . ?
C81 H81B 0.98 . ?
C81 H81C 0.98 . ?
N1 P1 1.610(3) . ?
N1 In01 2.250(3) . ?
N2 P2 1.607(3) . ?
N2 In01 2.168(3) . ?
O1 In01 2.090(2) . ?
C2A H2A1 0.99 . ?
C2A H2A2 0.99 . ?
O2 In01 2.152(2) . ?
O3 In01 2.002(3) . ?
